data_1532327
loop_
_publ_author_name
'Speakman, S.A.'
'Richardson, J.W.jr.'
'Mitchell, B.J.'
'Misture, S.T.'

_publ_section_title
;
 In-situ diffraction study of Ba2 In2 O5
;
_journal_name_full 'Solid State Ionics'
_journal_page_first 247
_journal_page_last 259
_journal_volume 149
_journal_year 2002
_chemical_formula_sum 'Ba1.98 In2.14 O5.01'
_space_group_IT_number 108
_symmetry_space_group_name_Hall 'I 4 -2c'
_symmetry_space_group_name_H-M 'I 4 c m'
_cell_angle_alpha 90
_cell_angle_beta 90
_cell_angle_gamma 90
_cell_formula_units_Z 4
_cell_length_a 6.0348
_cell_length_b 6.0348
_cell_length_c 17.0688
_cell_volume 621.625
_citation_journal_id_ASTM SSIOD3
_cod_data_source_file Speakman_SSIOD3_2002_849.cif
_cod_data_source_block Ba1.98In2.14O5.01
_cod_original_cell_volume 621.6254
_cod_database_code 1532327

loop_
_symmetry_equiv_pos_as_xyz
x,y,z
-y,x,z
-x,-y,z
y,-x,z
-x,y,z+1/2
-y,-x,z+1/2
x,-y,z+1/2
y,x,z+1/2
x+1/2,y+1/2,z+1/2
-y+1/2,x+1/2,z+1/2
-x+1/2,-y+1/2,z+1/2
y+1/2,-x+1/2,z+1/2
-x+1/2,y+1/2,z+1
-y+1/2,-x+1/2,z+1
x+1/2,-y+1/2,z+1
y+1/2,x+1/2,z+1

loop_
_atom_site_label
_atom_site_type_symbol
_atom_site_fract_x
_atom_site_fract_y
_atom_site_fract_z
_atom_site_occupancy
_atom_site_U_iso_or_equiv
In1 In+2 0 0 -0.006 1.139 0.0
O4 O-2 0.2349 0.7349 0.2512 0.607 0.0
O1 O-2 0.2484 0.7484 0.0129 0.974 0.0
O3 O-2 0 0 0.3662 0.916 0.0
Ba1 Ba+2 0 0.5 0.1095 1.017 0.0
O2 O-2 0 0 0.122 0.928 0.0
In2 In+2 0 0 0.2444 1.001 0.0
Ba2 Ba+2 0 0.5 0.3827 0.967 0.0
